data_4509817
loop_
_publ_author_name
'Tzeng, Biing-Chiau'
'Chiu, Tse-Hao'
'Lin, Sun-Yi'
'Yang, Chieh-Min'
'Chang, Tsung-Yi'
'Huang, Cyong-Huei'
'Chang, A. Hsiu-Hua'
'Lee, Gene-Hsiang'

_publ_section_title
;
 Structural Isomerism of Luminescent Dinuclear Pt(II)-Thiolate Diimines
;
_journal_issue 12
_journal_name_full 'Crystal Growth &amp; Design'
_journal_page_first 5356
_journal_paper_doi 10.1021/cg901100z
_journal_volume 9
_journal_year 2009
_chemical_formula_moiety 'C50 H56 N6 Pt2 S4, C H4 O, 2(Cl O4)'
_chemical_formula_sum 'C51 H60 Cl2 N6 O9 Pt2 S4'
_chemical_formula_weight 1490.37
_chemical_name_systematic
; 
 ? 
;
_space_group_IT_number 2
_symmetry_cell_setting triclinic
_symmetry_space_group_name_Hall '-P 1'
_symmetry_space_group_name_H-M 'P -1'
_atom_sites_solution_hydrogens geom
_atom_sites_solution_primary direct
_atom_sites_solution_secondary difmap
_audit_creation_method SHELXL-97
_cell_angle_alpha 66.3302(9)
_cell_angle_beta 80.2927(8)
_cell_angle_gamma 79.9283(8)
_cell_formula_units_Z 2
_cell_length_a 12.6956(2)
_cell_length_b 15.4076(2)
_cell_length_c 16.6151(2)
_cell_measurement_reflns_used total
_cell_measurement_temperature 295(2)
_cell_measurement_theta_max 27.50
_cell_measurement_theta_min 1.00
_cell_volume 2913.27(7)
_computing_cell_refinement DENZO-SMN
_computing_data_collection 'NONIUS COLLECT'
_computing_data_reduction DENZO-SMN
_computing_molecular_graphics 'Bruker SHELXTL'
_computing_publication_material 'Bruker SHELXTL'
_computing_structure_refinement 'SHELXL-97 (Sheldrick, 1997)'
_computing_structure_solution 'SHELXS-97 (Sheldrick, 1990)'
_diffrn_ambient_temperature 295(2)
_diffrn_measured_fraction_theta_full 0.999
_diffrn_measured_fraction_theta_max 0.999
_diffrn_measurement_device_type 'NONIUS KappaCCD'
_diffrn_measurement_method '\w scans'
_diffrn_radiation_monochromator graphite
_diffrn_radiation_source 'fine-focus sealed tube'
_diffrn_radiation_type MoK\a
_diffrn_radiation_wavelength 0.71073
_diffrn_reflns_av_R_equivalents 0.0656
_diffrn_reflns_av_sigmaI/netI 0.0666
_diffrn_reflns_limit_h_max 16
_diffrn_reflns_limit_h_min -16
_diffrn_reflns_limit_k_max 20
_diffrn_reflns_limit_k_min -17
_diffrn_reflns_limit_l_max 20
_diffrn_reflns_limit_l_min -21
_diffrn_reflns_number 42868
_diffrn_reflns_theta_full 27.50
_diffrn_reflns_theta_max 27.50
_diffrn_reflns_theta_min 1.35
_diffrn_standards_decay_% 0
_exptl_absorpt_coefficient_mu 5.088
_exptl_absorpt_correction_T_max 0.293
_exptl_absorpt_correction_T_min 0.185
_exptl_absorpt_correction_type multi-scan
_exptl_crystal_colour orange
_exptl_crystal_density_diffrn 1.699
_exptl_crystal_density_meas ?
_exptl_crystal_density_method 'not measured'
_exptl_crystal_description block
_exptl_crystal_F_000 1468
_exptl_crystal_size_max 0.30
_exptl_crystal_size_mid 0.25
_exptl_crystal_size_min 0.25
_refine_diff_density_max 1.492
_refine_diff_density_min -1.355
_refine_diff_density_rms 0.117
_refine_ls_extinction_method none
_refine_ls_goodness_of_fit_ref 1.015
_refine_ls_hydrogen_treatment constr
_refine_ls_matrix_type full
_refine_ls_number_parameters 681
_refine_ls_number_reflns 13386
_refine_ls_number_restraints 0
_refine_ls_restrained_S_all 1.015
_refine_ls_R_factor_all 0.0913
_refine_ls_R_factor_gt 0.0470
_refine_ls_shift/su_max 0.011
_refine_ls_shift/su_mean 0.000
_refine_ls_structure_factor_coef Fsqd
_refine_ls_weighting_details 'calc w=1/[\s^2^(Fo^2^)+(0.0408P)^2^+4.3511P] where P=(Fo^2^+2Fc^2^)/3'
_refine_ls_weighting_scheme calc
_refine_ls_wR_factor_gt 0.0920
_refine_ls_wR_factor_ref 0.1092
_reflns_number_gt 8662
_reflns_number_total 13386
_reflns_threshold_expression >2sigma(I)
_cod_data_source_file cg901100zsup1.cif
_cod_data_source_block 1-b
_cod_depositor_comments
;
The following automatic conversions were performed:

'_symmetry_cell_setting' value 'Triclinic' changed to 'triclinic'
according to /home/saulius/struct/CIF-dictionaries/cif_core.dic
dictionary named 'cif_core.dic' version 2.4.2 from 2011-04-26.

Automatic conversion script
Id: cif_fix_values 1891 2012-01-12 08:04:46Z andrius 

The following automatic conversions were performed:

'_exptl_crystal_density_meas' value 'not_measured' was changed to '?'
- the value is perceived as not measured.

Automatic conversion script
Id: cif_fix_values 3008 2015-01-20 13:52:24Z robertas 
;
_cod_original_sg_symbol_H-M P-1
_cod_database_code 4509817

loop_
_symmetry_equiv_pos_as_xyz
'x, y, z'
'-x, -y, -z'

loop_
_atom_site_label
_atom_site_type_symbol
_atom_site_fract_x
_atom_site_fract_y
_atom_site_fract_z
_atom_site_U_iso_or_equiv
_atom_site_adp_type
_atom_site_occupancy
_atom_site_symmetry_multiplicity
_atom_site_calc_flag
_atom_site_refinement_flags
Pt1 Pt 0.06360(2) 0.045492(19) 0.378628(17) 0.06095(9) Uani 1 1 d .
Pt2 Pt 0.121299(18) 0.149493(16) 0.186139(16) 0.04777(8) Uani 1 1 d .
S1 S -0.04887(16) -0.01713(14) 0.32708(13) 0.0728(5) Uani 1 1 d .
S2 S 0.00613(16) -0.12109(12) 0.20578(13) 0.0704(5) Uani 1 1 d .
S3 S 0.19770(17) -0.06922(13) 0.36438(14) 0.0771(5) Uani 1 1 d .
S4 S 0.40749(18) -0.07502(18) 0.26041(18) 0.1082(8) Uani 1 1 d .
N1 N 0.0767(4) 0.0382(3) 0.1690(4) 0.0514(12) Uani 1 1 d .
N2 N 0.2666(4) 0.0700(4) 0.2080(4) 0.0549(13) Uani 1 1 d .
N3 N -0.0497(4) 0.1486(4) 0.3996(3) 0.0593(14) Uani 1 1 d .
N4 N 0.1501(5) 0.1012(4) 0.4369(4) 0.0649(15) Uani 1 1 d .
N5 N -0.0167(4) 0.2361(3) 0.1587(3) 0.0493(12) Uani 1 1 d .
N6 N 0.1567(4) 0.2608(3) 0.2050(3) 0.0518(12) Uani 1 1 d .
C1 C 0.0179(5) -0.0250(4) 0.2308(4) 0.0564(16) Uani 1 1 d .
C2 C 0.0830(5) -0.0734(5) 0.1051(5) 0.0602(17) Uani 1 1 d .
C3 C 0.1114(6) -0.1067(5) 0.0370(6) 0.074(2) Uani 1 1 d .
H3 H 0.0924 -0.1649 0.0431 0.088 Uiso 1 1 calc R
C4 C 0.1677(6) -0.0522(6) -0.0389(6) 0.076(2) Uani 1 1 d .
H4 H 0.1880 -0.0740 -0.0847 0.091 Uiso 1 1 calc R
C5 C 0.1954(5) 0.0353(5) -0.0491(5) 0.0688(19) Uani 1 1 d .
H5 H 0.2317 0.0720 -0.1023 0.083 Uiso 1 1 calc R
C6 C 0.1698(5) 0.0686(5) 0.0184(5) 0.0586(17) Uani 1 1 d .
H6 H 0.1898 0.1264 0.0121 0.070 Uiso 1 1 calc R
C7 C 0.1135(5) 0.0133(4) 0.0956(4) 0.0519(15) Uani 1 1 d .
C8 C 0.2839(5) -0.0141(5) 0.2731(5) 0.0685(19) Uani 1 1 d .
C9 C 0.4399(6) 0.0175(7) 0.1617(6) 0.099(3) Uani 1 1 d .
C10 C 0.5329(8) 0.0257(10) 0.1039(8) 0.155(5) Uani 1 1 d .
H10 H 0.5896 -0.0233 0.1152 0.186 Uiso 1 1 calc R
C11 C 0.5398(8) 0.1067(11) 0.0303(8) 0.168(6) Uani 1 1 d .
H11 H 0.6010 0.1117 -0.0101 0.202 Uiso 1 1 calc R
C12 C 0.4566(7) 0.1839(8) 0.0132(7) 0.119(4) Uani 1 1 d .
H12 H 0.4654 0.2401 -0.0359 0.143 Uiso 1 1 calc R
C13 C 0.3637(6) 0.1755(6) 0.0687(5) 0.080(2) Uani 1 1 d .
H13 H 0.3073 0.2247 0.0571 0.096 Uiso 1 1 calc R
C14 C 0.3552(5) 0.0907(5) 0.1439(5) 0.0684(19) Uani 1 1 d .
C15 C -0.1539(6) 0.1700(5) 0.3803(5) 0.0670(19) Uani 1 1 d .
H15 H -0.1789 0.1351 0.3544 0.080 Uiso 1 1 calc R
C16 C -0.2218(6) 0.2394(5) 0.3973(5) 0.0668(18) Uani 1 1 d .
H16 H -0.2917 0.2515 0.3823 0.080 Uiso 1 1 calc R
C17 C -0.1906(6) 0.2935(5) 0.4367(4) 0.0626(17) Uani 1 1 d .
C18 C -0.0843(6) 0.2710(5) 0.4552(4) 0.0685(19) Uani 1 1 d .
H18 H -0.0583 0.3055 0.4809 0.082 Uiso 1 1 calc R
C19 C -0.0151(5) 0.1993(5) 0.4371(4) 0.0583(16) Uani 1 1 d .
C20 C 0.0971(6) 0.1724(5) 0.4588(4) 0.0637(18) Uani 1 1 d .
C21 C 0.1418(6) 0.2113(5) 0.5057(4) 0.0697(19) Uani 1 1 d .
H21 H 0.1025 0.2606 0.5207 0.084 Uiso 1 1 calc R
C22 C 0.2437(7) 0.1770(6) 0.5300(5) 0.076(2) Uani 1 1 d .
C23 C 0.2980(7) 0.1074(6) 0.5040(5) 0.086(2) Uani 1 1 d .
H23 H 0.3683 0.0845 0.5175 0.103 Uiso 1 1 calc R
C24 C 0.2520(6) 0.0692(6) 0.4578(5) 0.082(2) Uani 1 1 d .
H24 H 0.2914 0.0212 0.4409 0.099 Uiso 1 1 calc R
C25 C -0.2656(6) 0.3703(5) 0.4606(5) 0.073(2) Uani 1 1 d .
C26 C -0.2199(11) 0.4601(8) 0.4287(13) 0.223(9) Uani 1 1 d .
H26A H -0.2016 0.4817 0.3658 0.334 Uiso 1 1 calc R
H26B H -0.1564 0.4508 0.4567 0.334 Uiso 1 1 calc R
H26C H -0.2717 0.5069 0.4424 0.334 Uiso 1 1 calc R
C27 C -0.2883(16) 0.3339(10) 0.5569(9) 0.249(11) Uani 1 1 d .
H27A H -0.2223 0.3201 0.5829 0.374 Uiso 1 1 calc R
H27B H -0.3222 0.2767 0.5771 0.374 Uiso 1 1 calc R
H27C H -0.3355 0.3811 0.5739 0.374 Uiso 1 1 calc R
C28 C -0.3714(10) 0.3899(12) 0.4270(11) 0.199(8) Uani 1 1 d .
H28A H -0.4150 0.4396 0.4427 0.299 Uiso 1 1 calc R
H28B H -0.4067 0.3331 0.4527 0.299 Uiso 1 1 calc R
H28C H -0.3615 0.4099 0.3639 0.299 Uiso 1 1 calc R
C29 C 0.2925(7) 0.2114(7) 0.5892(6) 0.092(3) Uani 1 1 d .
C30 C 0.2182(9) 0.2885(8) 0.6132(7) 0.132(4) Uani 1 1 d .
H30A H 0.2482 0.3012 0.6562 0.198 Uiso 1 1 calc R
H30B H 0.1488 0.2672 0.6374 0.198 Uiso 1 1 calc R
H30C H 0.2109 0.3458 0.5611 0.198 Uiso 1 1 calc R
C31 C 0.3996(10) 0.2450(11) 0.5465(7) 0.185(7) Uani 1 1 d .
H31A H 0.3925 0.2904 0.4872 0.277 Uiso 1 1 calc R
H31B H 0.4506 0.1916 0.5451 0.277 Uiso 1 1 calc R
H31C H 0.4242 0.2746 0.5798 0.277 Uiso 1 1 calc R
C32 C 0.3070(7) 0.1255(7) 0.6779(6) 0.107(3) Uani 1 1 d .
H32A H 0.3560 0.0752 0.6673 0.160 Uiso 1 1 calc R
H32B H 0.2387 0.1029 0.7043 0.160 Uiso 1 1 calc R
H32C H 0.3355 0.1451 0.7171 0.160 Uiso 1 1 calc R
C33 C -0.1010(5) 0.2157(5) 0.1363(5) 0.0632(18) Uani 1 1 d .
H33 H -0.0989 0.1559 0.1345 0.076 Uiso 1 1 calc R
C34 C -0.1921(5) 0.2793(5) 0.1156(5) 0.0666(18) Uani 1 1 d .
H34 H -0.2504 0.2614 0.1012 0.080 Uiso 1 1 calc R
C35 C -0.1981(5) 0.3689(4) 0.1158(4) 0.0542(15) Uani 1 1 d .
C36 C -0.1105(5) 0.3894(4) 0.1417(4) 0.0530(15) Uani 1 1 d .
H36 H -0.1120 0.4486 0.1447 0.064 Uiso 1 1 calc R
C37 C -0.0208(5) 0.3229(4) 0.1632(4) 0.0507(15) Uani 1 1 d .
C38 C 0.0767(5) 0.3354(4) 0.1935(4) 0.0509(15) Uani 1 1 d .
C39 C 0.0886(5) 0.4128(4) 0.2118(5) 0.0623(17) Uani 1 1 d .
H39 H 0.0333 0.4627 0.2040 0.075 Uiso 1 1 calc R
C40 C 0.1836(6) 0.4165(5) 0.2420(5) 0.073(2) Uani 1 1 d .
C41 C 0.2620(6) 0.3413(5) 0.2525(5) 0.070(2) Uani 1 1 d .
H41 H 0.3260 0.3414 0.2727 0.084 Uiso 1 1 calc R
C42 C 0.2476(5) 0.2655(5) 0.2336(5) 0.0641(18) Uani 1 1 d .
H42 H 0.3029 0.2155 0.2408 0.077 Uiso 1 1 calc R
C43 C -0.2966(6) 0.4426(5) 0.0902(5) 0.075(2) Uani 1 1 d .
C44 C -0.3845(7) 0.4037(7) 0.0655(7) 0.117(4) Uani 1 1 d .
H44A H -0.3589 0.3920 0.0126 0.175 Uiso 1 1 calc R
H44B H -0.4476 0.4496 0.0557 0.175 Uiso 1 1 calc R
H44C H -0.4020 0.3452 0.1128 0.175 Uiso 1 1 calc R
C45 C -0.3436(7) 0.4708(7) 0.1679(6) 0.105(3) Uani 1 1 d .
H45A H -0.3655 0.4156 0.2175 0.157 Uiso 1 1 calc R
H45B H -0.4048 0.5180 0.1518 0.157 Uiso 1 1 calc R
H45C H -0.2902 0.4965 0.1836 0.157 Uiso 1 1 calc R
C46 C -0.2613(8) 0.5303(6) 0.0111(6) 0.108(3) Uani 1 1 d .
H46A H -0.2066 0.5551 0.0263 0.162 Uiso 1 1 calc R
H46B H -0.3220 0.5783 -0.0045 0.162 Uiso 1 1 calc R
H46C H -0.2330 0.5126 -0.0383 0.162 Uiso 1 1 calc R
C47 C 0.1952(7) 0.5023(6) 0.2632(7) 0.094(3) Uani 1 1 d .
C48 C 0.1024(9) 0.5143(8) 0.3306(7) 0.133(4) Uani 1 1 d .
H48A H 0.1099 0.5678 0.3442 0.200 Uiso 1 1 calc R
H48B H 0.1035 0.4575 0.3836 0.200 Uiso 1 1 calc R
H48C H 0.0355 0.5253 0.3066 0.200 Uiso 1 1 calc R
C49 C 0.1899(10) 0.5926(7) 0.1781(8) 0.138(4) Uani 1 1 d .
H49A H 0.1243 0.5995 0.1535 0.207 Uiso 1 1 calc R
H49B H 0.2502 0.5874 0.1362 0.207 Uiso 1 1 calc R
H49C H 0.1920 0.6474 0.1915 0.207 Uiso 1 1 calc R
C50 C 0.3043(9) 0.4894(8) 0.2970(10) 0.169(6) Uani 1 1 d .
H50A H 0.3608 0.4916 0.2502 0.254 Uiso 1 1 calc R
H50B H 0.3133 0.4289 0.3455 0.254 Uiso 1 1 calc R
H50C H 0.3070 0.5397 0.3165 0.254 Uiso 1 1 calc R
Cl1 Cl 0.8754(2) 0.67250(15) 0.13234(18) 0.0966(7) Uani 1 1 d .
O1 O 0.8768(6) 0.5805(4) 0.1987(5) 0.120(2) Uani 1 1 d .
O2 O 0.9327(9) 0.6615(9) 0.0601(7) 0.210(5) Uani 1 1 d .
O3 O 0.9266(7) 0.7298(5) 0.1549(6) 0.164(3) Uani 1 1 d .
O4 O 0.7699(6) 0.7110(5) 0.1152(7) 0.176(4) Uani 1 1 d .
Cl2 Cl 0.54972(19) 0.1588(2) 0.3166(2) 0.1114(8) Uani 1 1 d .
O5 O 0.5177(9) 0.2497(7) 0.3146(8) 0.212(5) Uani 1 1 d .
O6 O 0.6468(7) 0.1478(8) 0.2741(8) 0.207(5) Uani 1 1 d .
O7 O 0.5738(10) 0.1094(9) 0.4059(9) 0.250(6) Uani 1 1 d .
O8 O 0.4704(6) 0.1166(8) 0.3099(8) 0.213(5) Uani 1 1 d .
O9 O 0.5778(12) 0.7482(13) 0.2173(12) 0.260(7) Uani 1 1 d .
H9 H 0.6338 0.7388 0.1876 0.389 Uiso 1 1 calc R
C51 C 0.522(2) 0.6697(15) 0.2472(16) 0.308(16) Uani 1 1 d .
H51A H 0.5322 0.6316 0.3079 0.461 Uiso 1 1 calc R
H51B H 0.5475 0.6323 0.2121 0.461 Uiso 1 1 calc R
H51C H 0.4464 0.6908 0.2425 0.461 Uiso 1 1 calc R

loop_
_atom_site_aniso_label
_atom_site_aniso_U_11
_atom_site_aniso_U_22
_atom_site_aniso_U_33
_atom_site_aniso_U_23
_atom_site_aniso_U_13
_atom_site_aniso_U_12
Pt1 0.05995(17) 0.06545(18) 0.05468(17) -0.01579(13) -0.00838(13) -0.01621(13)
Pt2 0.04258(13) 0.04417(14) 0.05676(16) -0.01716(11) -0.00976(11) -0.00689(10)
S1 0.0738(12) 0.0805(13) 0.0711(12) -0.0303(10) 0.0026(10) -0.0336(10)
S2 0.0776(12) 0.0541(10) 0.0847(13) -0.0275(9) -0.0063(10) -0.0214(9)
S3 0.0799(13) 0.0587(11) 0.0756(13) -0.0084(9) -0.0134(10) -0.0027(10)
S4 0.0717(14) 0.0970(16) 0.1144(19) -0.0121(14) -0.0137(13) 0.0291(12)
N1 0.049(3) 0.041(3) 0.065(3) -0.019(2) -0.012(3) -0.008(2)
N2 0.036(3) 0.053(3) 0.071(4) -0.021(3) -0.012(3) 0.004(2)
N3 0.067(4) 0.065(3) 0.047(3) -0.019(3) -0.007(3) -0.017(3)
N4 0.058(3) 0.081(4) 0.056(3) -0.020(3) -0.016(3) -0.017(3)
N5 0.036(2) 0.050(3) 0.062(3) -0.021(2) -0.017(2) 0.003(2)
N6 0.051(3) 0.048(3) 0.060(3) -0.016(2) -0.013(2) -0.017(2)
C1 0.056(4) 0.051(4) 0.066(4) -0.023(3) -0.012(3) -0.008(3)
C2 0.052(4) 0.057(4) 0.080(5) -0.036(4) -0.008(3) -0.003(3)
C3 0.066(5) 0.065(5) 0.107(6) -0.049(5) -0.016(5) -0.005(4)
C4 0.064(5) 0.092(6) 0.091(6) -0.057(5) -0.012(4) -0.002(4)
C5 0.056(4) 0.079(5) 0.075(5) -0.034(4) -0.007(4) -0.004(4)
C6 0.043(3) 0.058(4) 0.075(5) -0.024(4) -0.011(3) -0.005(3)
C7 0.043(3) 0.053(4) 0.066(4) -0.028(3) -0.014(3) -0.001(3)
C8 0.053(4) 0.064(4) 0.085(5) -0.025(4) -0.021(4) 0.009(3)
C9 0.057(5) 0.119(7) 0.100(7) -0.032(6) -0.009(5) 0.016(5)
C10 0.075(7) 0.190(12) 0.123(10) -0.015(9) 0.026(7) 0.036(7)
C11 0.067(7) 0.234(15) 0.123(10) -0.011(10) 0.024(7) 0.009(9)
C12 0.066(6) 0.145(9) 0.107(8) -0.017(7) 0.008(5) -0.012(6)
C13 0.051(4) 0.090(6) 0.085(6) -0.021(5) -0.002(4) -0.011(4)
C14 0.044(4) 0.077(5) 0.082(5) -0.028(4) -0.012(4) -0.003(4)
C15 0.063(4) 0.085(5) 0.060(4) -0.028(4) -0.012(4) -0.020(4)
C16 0.056(4) 0.082(5) 0.068(5) -0.034(4) -0.007(4) -0.008(4)
C17 0.066(4) 0.063(4) 0.057(4) -0.017(3) -0.012(3) -0.014(4)
C18 0.075(5) 0.081(5) 0.057(4) -0.025(4) -0.007(4) -0.030(4)
C19 0.058(4) 0.071(4) 0.046(4) -0.017(3) -0.006(3) -0.020(4)
C20 0.061(4) 0.075(5) 0.051(4) -0.012(3) -0.006(3) -0.027(4)
C21 0.074(5) 0.076(5) 0.061(4) -0.016(4) -0.021(4) -0.026(4)
C22 0.071(5) 0.090(6) 0.067(5) -0.019(4) -0.013(4) -0.031(4)
C23 0.066(5) 0.107(7) 0.077(5) -0.015(5) -0.025(4) -0.028(5)
C24 0.066(5) 0.103(6) 0.076(5) -0.027(5) -0.019(4) -0.012(4)
C25 0.075(5) 0.077(5) 0.068(5) -0.027(4) -0.005(4) -0.016(4)
C26 0.152(12) 0.075(7) 0.40(3) -0.074(11) 0.046(14) -0.030(8)
C27 0.39(3) 0.171(13) 0.116(11) -0.067(10) 0.021(13) 0.125(15)
C28 0.123(10) 0.289(19) 0.29(2) -0.242(18) -0.053(11) 0.051(11)
C29 0.084(6) 0.118(7) 0.088(6) -0.041(5) -0.027(5) -0.031(5)
C30 0.146(10) 0.149(10) 0.141(10) -0.074(8) -0.068(8) -0.024(8)
C31 0.160(11) 0.334(19) 0.114(9) -0.097(11) 0.022(8) -0.177(13)
C32 0.096(7) 0.145(8) 0.083(6) -0.030(6) -0.030(5) -0.035(6)
C33 0.060(4) 0.054(4) 0.086(5) -0.033(4) -0.024(4) -0.004(3)
C34 0.059(4) 0.064(4) 0.083(5) -0.028(4) -0.024(4) -0.007(4)
C35 0.055(4) 0.057(4) 0.050(4) -0.018(3) -0.015(3) -0.001(3)
C36 0.061(4) 0.041(3) 0.058(4) -0.019(3) -0.014(3) -0.002(3)
C37 0.054(4) 0.051(4) 0.053(4) -0.022(3) -0.012(3) -0.010(3)
C38 0.050(4) 0.049(4) 0.052(4) -0.016(3) -0.008(3) -0.010(3)
C39 0.059(4) 0.051(4) 0.083(5) -0.029(3) -0.014(4) -0.007(3)
C40 0.079(5) 0.072(5) 0.077(5) -0.031(4) -0.012(4) -0.025(4)
C41 0.061(4) 0.071(5) 0.090(5) -0.031(4) -0.023(4) -0.019(4)
C42 0.055(4) 0.066(4) 0.075(5) -0.023(4) -0.023(3) -0.012(3)
C43 0.068(5) 0.068(5) 0.081(5) -0.018(4) -0.031(4) 0.006(4)
C44 0.080(6) 0.106(7) 0.161(10) -0.036(7) -0.074(6) 0.019(5)
C45 0.081(6) 0.112(7) 0.115(8) -0.049(6) -0.020(5) 0.025(5)
C46 0.121(8) 0.079(6) 0.101(7) -0.001(5) -0.044(6) -0.002(5)
C47 0.102(6) 0.090(6) 0.121(8) -0.061(6) -0.023(6) -0.032(5)
C48 0.169(11) 0.146(9) 0.139(10) -0.105(8) 0.000(8) -0.049(8)
C49 0.181(12) 0.077(6) 0.175(11) -0.057(7) -0.007(9) -0.057(7)
C50 0.135(10) 0.158(11) 0.300(19) -0.151(12) -0.087(11) -0.017(8)
Cl1 0.1071(18) 0.0630(12) 0.1127(19) -0.0237(12) -0.0181(15) -0.0106(12)
O1 0.143(6) 0.068(4) 0.135(6) -0.014(4) -0.044(5) -0.011(4)
O2 0.205(10) 0.289(13) 0.125(8) -0.085(8) 0.037(7) -0.036(9)
O3 0.199(8) 0.087(5) 0.231(10) -0.064(6) -0.073(7) -0.028(5)
O4 0.111(6) 0.104(5) 0.255(11) -0.003(6) -0.048(6) 0.003(5)
Cl2 0.0691(14) 0.1025(18) 0.147(2) -0.0213(16) -0.0278(15) -0.0202(13)
O5 0.199(10) 0.111(7) 0.297(14) -0.041(8) -0.062(9) -0.002(7)
O6 0.098(6) 0.260(12) 0.239(12) -0.086(10) 0.038(7) -0.038(7)
O7 0.228(12) 0.215(11) 0.244(14) 0.013(10) -0.119(11) -0.024(9)
O8 0.100(6) 0.315(13) 0.327(14) -0.220(12) -0.020(7) -0.052(7)
O9 0.247(15) 0.330(18) 0.269(17) -0.209(15) -0.070(12) 0.072(13)
C51 0.41(4) 0.24(2) 0.30(3) -0.13(2) 0.13(2) -0.21(3)

loop_
_atom_type_symbol
_atom_type_description
_atom_type_scat_dispersion_real
_atom_type_scat_dispersion_imag
_atom_type_scat_source
C C 0.0033 0.0016 'International Tables Vol C Tables 4.2.6.8 and 6.1.1.4'
H H 0.0000 0.0000 'International Tables Vol C Tables 4.2.6.8 and 6.1.1.4'
N N 0.0061 0.0033 'International Tables Vol C Tables 4.2.6.8 and 6.1.1.4'
O O 0.0106 0.0060 'International Tables Vol C Tables 4.2.6.8 and 6.1.1.4'
S S 0.1246 0.1234 'International Tables Vol C Tables 4.2.6.8 and 6.1.1.4'
Cl Cl 0.1484 0.1585 'International Tables Vol C Tables 4.2.6.8 and 6.1.1.4'
Pt Pt -1.7033 8.3905 'International Tables Vol C Tables 4.2.6.8 and 6.1.1.4'

loop_
_geom_angle_atom_site_label_1
_geom_angle_atom_site_label_2
_geom_angle_atom_site_label_3
_geom_angle
N3 Pt1 N4 79.4(2)
N3 Pt1 S3 175.10(15)
N4 Pt1 S3 96.02(19)
N3 Pt1 S1 95.97(16)
N4 Pt1 S1 173.15(17)
S3 Pt1 S1 88.45(8)
N3 Pt1 Pt2 97.71(14)
N4 Pt1 Pt2 103.73(15)
S3 Pt1 Pt2 85.00(5)
S1 Pt1 Pt2 81.78(5)
N6 Pt2 N5 80.4(2)
N6 Pt2 N2 96.8(2)
N5 Pt2 N2 175.9(2)
N6 Pt2 N1 176.9(2)
N5 Pt2 N1 96.85(19)
N2 Pt2 N1 85.97(19)
N6 Pt2 Pt1 92.07(14)
N5 Pt2 Pt1 98.42(15)
N2 Pt2 Pt1 84.71(15)
N1 Pt2 Pt1 86.76(15)
C1 S1 Pt1 106.0(2)
C1 S2 C2 90.7(3)
C8 S3 Pt1 107.1(2)
C8 S4 C9 90.5(4)
C1 N1 C7 112.3(5)
C1 N1 Pt2 122.9(4)
C7 N1 Pt2 124.4(4)
C8 N2 C14 112.3(6)
C8 N2 Pt2 125.2(4)
C14 N2 Pt2 121.2(4)
C19 N3 C15 118.0(6)
C19 N3 Pt1 114.4(5)
C15 N3 Pt1 127.6(5)
C20 N4 C24 118.5(6)
C20 N4 Pt1 115.4(4)
C24 N4 Pt1 126.0(6)
C33 N5 C37 118.7(5)
C33 N5 Pt2 125.2(4)
C37 N5 Pt2 116.1(4)
C42 N6 C38 118.1(5)
C42 N6 Pt2 126.0(5)
C38 N6 Pt2 115.7(4)
N1 C1 S1 126.8(5)
N1 C1 S2 113.8(5)
S1 C1 S2 119.3(4)
C3 C2 C7 120.2(7)
C3 C2 S2 129.9(6)
C7 C2 S2 109.8(5)
C4 C3 C2 118.5(7)
C3 C4 C5 121.2(7)
C6 C5 C4 121.0(7)
C7 C6 C5 118.0(6)
C6 C7 C2 121.0(6)
C6 C7 N1 125.5(6)
C2 C7 N1 113.4(6)
N2 C8 S4 114.0(5)
N2 C8 S3 128.5(5)
S4 C8 S3 117.5(4)
C10 C9 C14 120.3(9)
C10 C9 S4 129.5(8)
C14 C9 S4 110.1(6)
C11 C10 C9 118.6(10)
C10 C11 C12 121.9(10)
C13 C12 C11 119.8(10)
C12 C13 C14 118.3(8)
C9 C14 N2 113.0(7)
C9 C14 C13 120.9(7)
N2 C14 C13 126.1(6)
C16 C15 N3 122.6(7)
C15 C16 C17 121.9(7)
C16 C17 C18 114.6(7)
C16 C17 C25 124.0(6)
C18 C17 C25 121.5(6)
C19 C18 C17 122.9(6)
N3 C19 C18 120.0(6)
N3 C19 C20 116.3(6)
C18 C19 C20 123.6(6)
N4 C20 C21 121.8(7)
N4 C20 C19 114.5(6)
C21 C20 C19 123.4(7)
C22 C21 C20 120.1(8)
C23 C22 C21 117.2(7)
C23 C22 C29 120.8(8)
C21 C22 C29 121.9(8)
C22 C23 C24 121.8(8)
N4 C24 C23 120.4(8)
C26 C25 C27 110.0(11)
C26 C25 C28 108.1(11)
C27 C25 C28 105.4(11)
C26 C25 C17 112.7(8)
C27 C25 C17 107.7(7)
C28 C25 C17 112.7(7)
C31 C29 C30 110.6(9)
C31 C29 C22 110.4(8)
C30 C29 C22 113.0(7)
C31 C29 C32 109.7(8)
C30 C29 C32 105.6(8)
C22 C29 C32 107.4(7)
N5 C33 C34 122.5(6)
C35 C34 C33 120.8(6)
C34 C35 C36 116.7(6)
C34 C35 C43 122.3(6)
C36 C35 C43 121.1(6)
C37 C36 C35 120.7(6)
N5 C37 C36 120.6(5)
N5 C37 C38 113.6(5)
C36 C37 C38 125.8(5)
N6 C38 C39 120.9(5)
N6 C38 C37 114.0(5)
C39 C38 C37 125.1(6)
C38 C39 C40 120.4(6)
C41 C40 C39 117.4(6)
C41 C40 C47 122.8(7)
C39 C40 C47 119.8(7)
C40 C41 C42 120.7(6)
N6 C42 C41 122.5(7)
C45 C43 C35 109.2(6)
C45 C43 C46 109.7(7)
C35 C43 C46 108.5(6)
C45 C43 C44 108.2(7)
C35 C43 C44 112.1(6)
C46 C43 C44 109.2(7)
C48 C47 C50 111.4(9)
C48 C47 C40 109.5(7)
C50 C47 C40 110.4(8)
C48 C47 C49 108.6(9)
C50 C47 C49 108.1(9)
C40 C47 C49 108.8(7)
O2 Cl1 O3 107.9(7)
O2 Cl1 O4 110.2(7)
O3 Cl1 O4 112.1(5)
O2 Cl1 O1 105.6(6)
O3 Cl1 O1 110.8(5)
O4 Cl1 O1 110.1(5)
O8 Cl2 O6 119.4(7)
O8 Cl2 O5 113.7(7)
O6 Cl2 O5 114.3(7)
O8 Cl2 O7 104.9(8)
O6 Cl2 O7 99.9(8)
O5 Cl2 O7 100.8(8)

loop_
_geom_bond_atom_site_label_1
_geom_bond_atom_site_label_2
_geom_bond_distance
Pt1 N3 2.047(6)
Pt1 N4 2.059(5)
Pt1 S3 2.286(2)
Pt1 S1 2.2936(18)
Pt1 Pt2 2.9730(4)
Pt2 N6 1.998(5)
Pt2 N5 2.006(4)
Pt2 N2 2.028(5)
Pt2 N1 2.032(5)
S1 C1 1.719(7)
S2 C1 1.727(6)
S2 C2 1.734(7)
S3 C8 1.717(8)
S4 C8 1.709(7)
S4 C9 1.730(10)
N1 C1 1.323(8)
N1 C7 1.404(8)
N2 C8 1.324(8)
N2 C14 1.396(9)
N3 C19 1.340(8)
N3 C15 1.367(8)
N4 C20 1.331(9)
N4 C24 1.351(9)
N5 C33 1.316(7)
N5 C37 1.359(7)
N6 C42 1.342(7)
N6 C38 1.368(7)
C2 C3 1.391(9)
C2 C7 1.397(8)
C3 C4 1.366(10)
C4 C5 1.389(10)
C5 C6 1.382(9)
C6 C7 1.381(9)
C9 C10 1.380(12)
C9 C14 1.389(10)
C10 C11 1.355(15)
C11 C12 1.414(15)
C12 C13 1.359(11)
C13 C14 1.406(10)
C15 C16 1.344(10)
C16 C17 1.385(9)
C17 C18 1.389(9)
C17 C25 1.523(10)
C18 C19 1.386(9)
C19 C20 1.476(9)
C20 C21 1.389(9)
C21 C22 1.372(10)
C22 C23 1.352(11)
C22 C29 1.540(10)
C23 C24 1.383(10)
C25 C26 1.455(12)
C25 C27 1.462(14)
C25 C28 1.478(13)
C29 C31 1.498(12)
C29 C30 1.524(13)
C29 C32 1.548(12)
C33 C34 1.372(9)
C34 C35 1.370(9)
C35 C36 1.385(8)
C35 C43 1.526(9)
C36 C37 1.382(8)
C37 C38 1.482(8)
C38 C39 1.380(8)
C39 C40 1.400(9)
C40 C41 1.362(10)
C40 C47 1.534(10)
C41 C42 1.373(9)
C43 C45 1.520(11)
C43 C46 1.532(11)
C43 C44 1.535(10)
C47 C48 1.523(13)
C47 C50 1.533(12)
C47 C49 1.536(13)
Cl1 O2 1.351(9)
Cl1 O3 1.375(7)
Cl1 O4 1.393(7)
Cl1 O1 1.403(6)
Cl2 O8 1.333(7)
Cl2 O6 1.333(9)
Cl2 O5 1.376(10)
Cl2 O7 1.428(12)
O9 C51 1.385(18)
